data_9011195
loop_
_publ_author_name
'Loopstra, B. O.'
'Brandenburg, N. P.'

_publ_section_title
;
 Uranyl selenite and uranyl tellurite
;
_journal_name_full 'Acta Crystallographica, Section B'
_journal_page_first 1335
_journal_page_last 1337
_journal_paper_doi 10.1107/S056774087800549X
_journal_volume 34
_journal_year 1978
_chemical_formula_structural UO2SeO3
_chemical_formula_sum 'O5 Se U'
_space_group_IT_number 11
_symmetry_space_group_name_Hall '-P 2yb'
_symmetry_space_group_name_H-M 'P 1 21/m 1'
_cell_angle_alpha 90
_cell_angle_beta 93.45
_cell_angle_gamma 90
_cell_length_a 5.408
_cell_length_b 9.278
_cell_length_c 4.2545
_cell_formula_units_Z 2
_cell_volume 213.084
_database_code_amcsd 0009638
_exptl_crystal_density_diffrn 6.187
_cod_original_formula_sum 'U Se O5'
_cod_database_code 9011195
_amcsd_formula_title UO2SeO3

loop_
_space_group_symop_operation_xyz
x,y,z
x,1/2-y,z
-x,1/2+y,-z
-x,-y,-z

loop_
_atom_site_label
_atom_site_fract_x
_atom_site_fract_y
_atom_site_fract_z
_atom_site_U_iso_or_equiv
U 0.00000 0.00000 0.00000 0.01773
Se 0.69200 0.25000 0.40000 0.01140
O1 0.76900 0.25000 0.02200 0.00507
O2 0.88600 0.10700 0.50100 0.02913
O3 0.28500 0.08300 0.02500 0.02533

loop_
_cod_related_entry_id
_cod_related_entry_database
_cod_related_entry_code
1 AMCSD 0009638
